data_7052481
loop_
_publ_author_name
'Congreve, Aileen'
'Kataky, Ritu'
'Knell, Mark'
'Parker, David'
'Puschmann, Horst'
'Senanayake, Kanthi'
'Wylie, Lisa'

_publ_section_title
;
 Examination of cobalt, nickel, copper and zinc(ii) complex geometry
 and binding affinity in aqueous media using simple pyridylsulfonamide
 ligands
;
_journal_coden_ASTM NJCHE5
_journal_issue 1
_journal_name_full 'New Journal of Chemistry'
_journal_page_first 98
_journal_page_last 106
_journal_paper_doi 10.1039/b206279h
_journal_volume 27
_journal_year 2003
_chemical_formula_sum 'C16 H16 Cu F6 N4 O4 S2'
_chemical_formula_weight 569.99
_space_group_IT_number 14
_symmetry_cell_setting monoclinic
_symmetry_space_group_name_Hall '-P 2ybc'
_symmetry_space_group_name_H-M 'P 1 21/c 1'
_atom_sites_solution_hydrogens geom
_atom_sites_solution_primary direct
_atom_sites_solution_secondary difmap
_cell_angle_alpha 90
_cell_angle_beta 106.2210(10)
_cell_angle_gamma 90
_cell_formula_units_Z 4
_cell_length_a 10.4495(3)
_cell_length_b 14.0233(4)
_cell_length_c 15.1965(4)
_cell_measurement_reflns_used 4824
_cell_measurement_temperature 105(2)
_cell_measurement_theta_max 27.4635
_cell_measurement_theta_min 2.4955
_cell_volume 2138.19(10)
_computing_cell_refinement 'SMART-NT V5.0 (Bruker, 1998)'
_computing_data_collection 'SMART-NT V5.0 (Bruker, 1998)'
_computing_data_reduction 'SMART-NT V5.0 (Bruker, 1998)'
_computing_molecular_graphics 'Bruker SHELXTL'
_computing_publication_material 'Bruker SHELXTL'
_computing_structure_refinement 'SHELXL-93 (Sheldrick, 1993)'
_computing_structure_solution 'SHELXS-97 (Sheldrick, 1997)'
_diffrn_ambient_temperature 105(2)
_diffrn_detector_area_resol_mean 8
_diffrn_measured_fraction_theta_full 1.000
_diffrn_measured_fraction_theta_max 1.000
_diffrn_measurement_device_type 'Bruker SMART CCD 1K area detector'
_diffrn_measurement_method \w-scans
_diffrn_radiation_monochromator graphite
_diffrn_radiation_source 'fine-focus sealed tube'
_diffrn_radiation_type MoK\a
_diffrn_radiation_wavelength 0.71073
_diffrn_reflns_av_R_equivalents 0.0526
_diffrn_reflns_av_sigmaI/netI 0.0343
_diffrn_reflns_limit_h_max 13
_diffrn_reflns_limit_h_min -13
_diffrn_reflns_limit_k_max 17
_diffrn_reflns_limit_k_min -18
_diffrn_reflns_limit_l_max 19
_diffrn_reflns_limit_l_min -19
_diffrn_reflns_number 25767
_diffrn_reflns_theta_full 27.47
_diffrn_reflns_theta_max 27.47
_diffrn_reflns_theta_min 2.01
_exptl_absorpt_coefficient_mu 1.301
_exptl_absorpt_correction_T_max 0.94005
_exptl_absorpt_correction_T_min 0.74347
_exptl_absorpt_correction_type integration
_exptl_absorpt_process_details 'XPREP (Bruker, 1999)'
_exptl_crystal_colour clear_light_green
_exptl_crystal_density_diffrn 1.771
_exptl_crystal_density_meas ?
_exptl_crystal_density_method .
_exptl_crystal_description block
_exptl_crystal_F_000 1148
_exptl_crystal_size_max 0.22
_exptl_crystal_size_mid 0.16
_exptl_crystal_size_min 0.05
_refine_diff_density_max 0.542
_refine_diff_density_min -0.692
_refine_diff_density_rms 0.086
_refine_ls_extinction_method none
_refine_ls_goodness_of_fit_ref 1.041
_refine_ls_hydrogen_treatment refall
_refine_ls_matrix_type full
_refine_ls_number_parameters 298
_refine_ls_number_reflns 4905
_refine_ls_number_restraints 0
_refine_ls_restrained_S_all 1.041
_refine_ls_R_factor_all 0.0468
_refine_ls_R_factor_gt 0.0345
_refine_ls_shift/su_max 0.001
_refine_ls_shift/su_mean 0.000
_refine_ls_structure_factor_coef Fsqd
_refine_ls_weighting_details 'calc w=1/[\s^2^(Fo^2^)+(0.0379P)^2^+2.7643P] where P=(Fo^2^+2Fc^2^)/3'
_refine_ls_weighting_scheme calc
_refine_ls_wR_factor_gt 0.0817
_refine_ls_wR_factor_ref 0.0874
_reflns_number_gt 4016
_reflns_number_total 4905
_reflns_threshold_expression >2sigma(I)
_cod_data_source_file b206279h.txt
_cod_data_source_block CuL3
_cod_depositor_comments
;
The following automatic conversions were performed:
'_symmetry_cell_setting' value 'Monoclinic' changed to 'monoclinic'
according to '/home/saulius/struct/CIF-dictionaries/cif_core.dic'
dictionary named 'cif_core.dic' version 2.4.1 from 2010-06-29.

Automatic conversion script
Id: cif_fix_enum 1527 2010-12-29 10:47:43Z saulius 
;
_cod_original_sg_symbol_H-M P2(1)/c
_cod_database_code 7052481

loop_
_symmetry_equiv_pos_as_xyz
'x, y, z'
'-x, y+1/2, -z+1/2'
'-x, -y, -z'
'x, -y-1/2, z-1/2'

loop_
_atom_site_label
_atom_site_type_symbol
_atom_site_fract_x
_atom_site_fract_y
_atom_site_fract_z
_atom_site_U_iso_or_equiv
_atom_site_adp_type
_atom_site_occupancy
_atom_site_symmetry_multiplicity
_atom_site_calc_flag
_atom_site_refinement_flags
_atom_site_disorder_assembly
_atom_site_disorder_group
Cu1 Cu 0.85043(3) 0.65333(2) 0.216585(19) 0.01252(9) Uani 1 1 d . . .
S10 S 0.75670(6) 0.56798(4) 0.37274(4) 0.01329(13) Uani 1 1 d . . .
S20 S 0.79828(6) 0.48932(5) 0.06859(4) 0.01578(14) Uani 1 1 d . . .
O11 O 0.79679(17) 0.47957(13) 0.42111(12) 0.0179(4) Uani 1 1 d . . .
N21 N 0.69395(19) 0.73723(15) 0.18515(14) 0.0137(4) Uani 1 1 d . . .
O22 O 0.94027(18) 0.48363(14) 0.08601(13) 0.0226(4) Uani 1 1 d . . .
F22 F 0.63818(18) 0.39180(13) 0.14394(13) 0.0346(4) Uani 1 1 d . . .
F11 F 0.82074(18) 0.64940(15) 0.53452(12) 0.0384(5) Uani 1 1 d . . .
F12 F 0.61641(16) 0.60155(13) 0.48850(11) 0.0293(4) Uani 1 1 d . . .
F21 F 0.8000(2) 0.31013(12) 0.11895(13) 0.0360(4) Uani 1 1 d . . .
O21 O 0.71215(18) 0.46099(14) -0.01941(12) 0.0221(4) Uani 1 1 d . . .
N12 N 0.87184(19) 0.62185(15) 0.34644(14) 0.0138(4) Uani 1 1 d . . .
N11 N 1.04581(19) 0.63485(14) 0.24955(14) 0.0131(4) Uani 1 1 d . . .
F23 F 0.83887(19) 0.40961(13) 0.23191(11) 0.0331(4) Uani 1 1 d . . .
O12 O 0.63634(17) 0.57062(14) 0.29830(12) 0.0210(4) Uani 1 1 d . . .
N22 N 0.7565(2) 0.58657(15) 0.10290(14) 0.0140(4) Uani 1 1 d . . .
F13 F 0.6760(2) 0.72850(13) 0.43026(14) 0.0458(5) Uani 1 1 d . . .
C25 C 0.5903(2) 0.70189(18) 0.11930(17) 0.0151(5) Uani 1 1 d . . .
C21 C 0.6805(3) 0.81837(18) 0.23016(18) 0.0177(5) Uani 1 1 d . . .
C26 C 0.6137(2) 0.61174(19) 0.07180(17) 0.0173(5) Uani 1 1 d . . .
H26A H 0.5596 0.5592 0.0863 0.021 Uiso 1 1 calc R . .
H26B H 0.5862 0.6215 0.0046 0.021 Uiso 1 1 calc R . .
C12 C 1.2605(2) 0.62626(19) 0.22402(18) 0.0180(5) Uani 1 1 d . . .
H12B H 1.3150 0.6330 0.1838 0.022 Uiso 1 1 calc R . .
C17 C 0.7150(3) 0.6414(2) 0.46076(19) 0.0239(6) Uani 1 1 d . . .
C24 C 0.4663(2) 0.74627(19) 0.09647(18) 0.0194(5) Uani 1 1 d . . .
H24A H 0.3943 0.7217 0.0489 0.023 Uiso 1 1 calc R . .
C15 C 1.1005(2) 0.60635(17) 0.33741(16) 0.0135(5) Uani 1 1 d . . .
C211 C 0.8034(3) 0.8585(2) 0.29756(19) 0.0236(6) Uani 1 1 d . . .
H21B H 0.8793 0.8162 0.3011 0.035 Uiso 1 1 calc R . .
H21C H 0.7882 0.8635 0.3582 0.035 Uiso 1 1 calc R . .
H21D H 0.8225 0.9219 0.2772 0.035 Uiso 1 1 calc R . .
C11 C 1.1254(2) 0.64704(18) 0.19336(17) 0.0155(5) Uani 1 1 d . . .
C13 C 1.3159(2) 0.59571(19) 0.31345(18) 0.0187(5) Uani 1 1 d . . .
H13A H 1.4083 0.5814 0.3347 0.022 Uiso 1 1 calc R . .
C27 C 0.7663(3) 0.3959(2) 0.14525(18) 0.0227(6) Uani 1 1 d . . .
C16 C 1.0098(2) 0.6010(2) 0.39920(17) 0.0182(5) Uani 1 1 d . . .
H16A H 1.0147 0.5365 0.4264 0.022 Uiso 1 1 calc R . .
H16B H 1.0393 0.6477 0.4497 0.022 Uiso 1 1 calc R . .
C22 C 0.5576(3) 0.86376(19) 0.21132(19) 0.0212(6) Uani 1 1 d . . .
H22B H 0.5474 0.9197 0.2440 0.025 Uiso 1 1 calc R . .
C14 C 1.2353(2) 0.58634(18) 0.37137(17) 0.0164(5) Uani 1 1 d . . .
H14A H 1.2716 0.5666 0.4331 0.020 Uiso 1 1 calc R . .
C23 C 0.4500(3) 0.82704(19) 0.1447(2) 0.0222(6) Uani 1 1 d . . .
H23A H 0.3654 0.8572 0.1320 0.027 Uiso 1 1 calc R . .
C111 C 1.0648(3) 0.6880(2) 0.09979(18) 0.0215(6) Uani 1 1 d . . .
H11B H 0.9691 0.6976 0.0905 0.032 Uiso 1 1 calc R . .
H11C H 1.0787 0.6438 0.0533 0.032 Uiso 1 1 calc R . .
H11D H 1.1072 0.7492 0.0944 0.032 Uiso 1 1 calc R . .

loop_
_atom_site_aniso_label
_atom_site_aniso_U_11
_atom_site_aniso_U_22
_atom_site_aniso_U_33
_atom_site_aniso_U_23
_atom_site_aniso_U_13
_atom_site_aniso_U_12
Cu1 0.01021(14) 0.01463(16) 0.01271(15) 0.00062(11) 0.00318(11) 0.00191(11)
S10 0.0111(3) 0.0162(3) 0.0132(3) -0.0006(2) 0.0045(2) -0.0017(2)
S20 0.0158(3) 0.0169(3) 0.0147(3) -0.0021(2) 0.0043(2) 0.0020(2)
O11 0.0185(9) 0.0181(10) 0.0170(9) 0.0023(7) 0.0051(7) -0.0026(7)
N21 0.0120(9) 0.0138(10) 0.0165(10) 0.0032(8) 0.0057(8) 0.0011(8)
O22 0.0168(9) 0.0242(11) 0.0269(10) -0.0058(8) 0.0064(8) 0.0042(8)
F22 0.0342(9) 0.0293(10) 0.0445(11) 0.0089(8) 0.0181(8) -0.0034(8)
F11 0.0357(10) 0.0542(13) 0.0288(9) -0.0229(9) 0.0149(8) -0.0155(9)
F12 0.0246(8) 0.0408(11) 0.0293(9) 0.0000(8) 0.0188(7) -0.0011(7)
F21 0.0569(12) 0.0149(8) 0.0362(10) 0.0007(7) 0.0132(9) 0.0084(8)
O21 0.0229(9) 0.0238(10) 0.0183(9) -0.0063(8) 0.0036(8) 0.0003(8)
N12 0.0108(9) 0.0181(11) 0.0135(10) 0.0022(8) 0.0049(8) -0.0014(8)
N11 0.0113(9) 0.0122(10) 0.0165(10) 0.0002(8) 0.0051(8) -0.0003(8)
F23 0.0488(11) 0.0294(10) 0.0185(8) 0.0054(7) 0.0054(8) 0.0072(8)
O12 0.0124(8) 0.0299(11) 0.0197(9) 0.0029(8) 0.0029(7) -0.0035(7)
N22 0.0123(9) 0.0143(10) 0.0147(10) -0.0016(8) 0.0027(8) 0.0012(8)
F13 0.0742(14) 0.0237(10) 0.0572(13) 0.0026(9) 0.0473(12) 0.0129(10)
C25 0.0142(11) 0.0157(13) 0.0160(12) 0.0063(10) 0.0054(9) 0.0012(9)
C21 0.0186(12) 0.0148(12) 0.0211(13) 0.0036(10) 0.0076(10) 0.0003(10)
C26 0.0121(11) 0.0192(13) 0.0182(12) -0.0004(10) 0.0003(9) 0.0013(10)
C12 0.0152(11) 0.0188(13) 0.0232(13) -0.0005(10) 0.0107(10) -0.0013(10)
C17 0.0269(14) 0.0240(15) 0.0256(14) -0.0026(11) 0.0151(12) -0.0012(11)
C24 0.0140(11) 0.0209(14) 0.0228(13) 0.0057(11) 0.0042(10) 0.0016(10)
C15 0.0135(11) 0.0130(12) 0.0145(11) -0.0003(9) 0.0045(9) -0.0023(9)
C211 0.0238(13) 0.0177(14) 0.0279(14) -0.0047(11) 0.0048(11) -0.0005(11)
C11 0.0176(12) 0.0126(12) 0.0174(12) -0.0002(10) 0.0069(10) -0.0005(10)
C13 0.0111(11) 0.0177(13) 0.0270(14) -0.0010(10) 0.0044(10) 0.0017(10)
C27 0.0287(14) 0.0181(14) 0.0211(13) -0.0009(11) 0.0066(11) 0.0026(11)
C16 0.0103(11) 0.0278(15) 0.0158(12) 0.0022(10) 0.0025(9) -0.0021(10)
C22 0.0230(13) 0.0136(13) 0.0305(15) 0.0018(11) 0.0133(11) 0.0038(10)
C14 0.0131(11) 0.0180(13) 0.0158(12) 0.0016(10) 0.0000(9) -0.0003(10)
C23 0.0165(12) 0.0187(14) 0.0337(15) 0.0078(11) 0.0106(11) 0.0053(10)
C111 0.0203(13) 0.0269(15) 0.0200(13) 0.0058(11) 0.0100(11) 0.0013(11)

loop_
_atom_type_symbol
_atom_type_description
_atom_type_scat_dispersion_real
_atom_type_scat_dispersion_imag
_atom_type_scat_source
C C 0.0033 0.0016 'International Tables Vol C Tables 4.2.6.8 and 6.1.1.4'
H H 0.0000 0.0000 'International Tables Vol C Tables 4.2.6.8 and 6.1.1.4'
N N 0.0061 0.0033 'International Tables Vol C Tables 4.2.6.8 and 6.1.1.4'
O O 0.0106 0.0060 'International Tables Vol C Tables 4.2.6.8 and 6.1.1.4'
F F 0.0171 0.0103 'International Tables Vol C Tables 4.2.6.8 and 6.1.1.4'
S S 0.1246 0.1234 'International Tables Vol C Tables 4.2.6.8 and 6.1.1.4'
Cu Cu 0.3201 1.2651 'International Tables Vol C Tables 4.2.6.8 and 6.1.1.4'

loop_
_geom_angle_atom_site_label_1
_geom_angle_atom_site_label_2
_geom_angle_atom_site_label_3
_geom_angle
_geom_angle_site_symmetry_1
_geom_angle_site_symmetry_3
_geom_angle_publ_flag
N21 Cu1 N22 83.92(8) . . ?
N21 Cu1 N12 103.40(8) . . ?
N22 Cu1 N12 131.34(9) . . ?
N21 Cu1 N11 150.57(9) . . ?
N22 Cu1 N11 112.72(8) . . ?
N12 Cu1 N11 84.07(8) . . ?
O12 S10 O11 119.25(11) . . ?
O12 S10 N12 110.66(11) . . ?
O11 S10 N12 114.25(11) . . ?
O12 S10 C17 103.04(12) . . ?
O11 S10 C17 101.83(12) . . ?
N12 S10 C17 105.77(12) . . ?
O22 S20 O21 120.04(11) . . ?
O22 S20 N22 110.94(11) . . ?
O21 S20 N22 112.87(11) . . ?
O22 S20 C27 101.79(12) . . ?
O21 S20 C27 102.33(12) . . ?
N22 S20 C27 106.97(12) . . ?
C25 N21 C21 120.6(2) . . ?
C25 N21 Cu1 113.76(17) . . ?
C21 N21 Cu1 125.27(17) . . ?
C16 N12 S10 118.17(17) . . ?
C16 N12 Cu1 114.19(15) . . ?
S10 N12 Cu1 118.90(11) . . ?
C15 N11 C11 119.4(2) . . ?
C15 N11 Cu1 114.14(15) . . ?
C11 N11 Cu1 126.42(17) . . ?
C26 N22 S20 116.92(17) . . ?
C26 N22 Cu1 112.26(15) . . ?
S20 N22 Cu1 126.11(12) . . ?
N21 C25 C24 121.4(2) . . ?
N21 C25 C26 117.3(2) . . ?
C24 C25 C26 121.3(2) . . ?
N21 C21 C22 120.0(2) . . ?
N21 C21 C211 117.8(2) . . ?
C22 C21 C211 122.1(2) . . ?
N22 C26 C25 109.3(2) . . ?
C13 C12 C11 120.0(2) . . ?
F13 C17 F12 107.7(2) . . ?
F13 C17 F11 108.4(2) . . ?
F12 C17 F11 107.4(2) . . ?
F13 C17 S10 111.94(19) . . ?
F12 C17 S10 110.86(19) . . ?
F11 C17 S10 110.43(19) . . ?
C23 C24 C25 118.5(2) . . ?
N11 C15 C14 122.0(2) . . ?
N11 C15 C16 117.4(2) . . ?
C14 C15 C16 120.5(2) . . ?
N11 C11 C12 120.4(2) . . ?
N11 C11 C111 118.3(2) . . ?
C12 C11 C111 121.2(2) . . ?
C14 C13 C12 119.4(2) . . ?
F22 C27 F23 108.1(2) . . ?
F22 C27 F21 107.6(2) . . ?
F23 C27 F21 107.3(2) . . ?
F22 C27 S20 112.27(19) . . ?
F23 C27 S20 111.53(19) . . ?
F21 C27 S20 109.81(18) . . ?
N12 C16 C15 110.0(2) . . ?
C23 C22 C21 119.7(2) . . ?
C13 C14 C15 118.7(2) . . ?
C24 C23 C22 119.8(2) . . ?

loop_
_geom_bond_atom_site_label_1
_geom_bond_atom_site_label_2
_geom_bond_distance
_geom_bond_site_symmetry_2
_geom_bond_publ_flag
Cu1 N21 1.962(2) . ?
Cu1 N22 1.969(2) . ?
Cu1 N12 1.973(2) . ?
Cu1 N11 1.9786(19) . ?
S10 O12 1.4380(18) . ?
S10 O11 1.4426(19) . ?
S10 N12 1.564(2) . ?
S10 C17 1.834(3) . ?
S20 O22 1.4348(19) . ?
S20 O21 1.4436(19) . ?
S20 N22 1.565(2) . ?
S20 C27 1.845(3) . ?
N21 C25 1.347(3) . ?
N21 C21 1.355(3) . ?
F22 C27 1.335(3) . ?
F11 C17 1.341(3) . ?
F12 C17 1.339(3) . ?
F21 C27 1.345(3) . ?
N12 C16 1.470(3) . ?
N11 C15 1.357(3) . ?
N11 C11 1.359(3) . ?
F23 C27 1.337(3) . ?
N22 C26 1.477(3) . ?
F13 C17 1.330(3) . ?
C25 C24 1.391(3) . ?
C25 C26 1.509(4) . ?
C21 C22 1.390(4) . ?
C21 C211 1.510(4) . ?
C12 C13 1.388(4) . ?
C12 C11 1.388(3) . ?
C24 C23 1.385(4) . ?
C15 C14 1.387(3) . ?
C15 C16 1.511(3) . ?
C11 C111 1.500(3) . ?
C13 C14 1.384(4) . ?
C22 C23 1.385(4) . ?

loop_
_cod_changelog_entry_id
_cod_changelog_entry_author
_cod_changelog_entry_date
_cod_changelog_entry_text
1 'Vaitkus, Antanas' 2022-04-22T19:20:00+03:00 'Updated bibliographic information.'
